data_4035781
loop_
_publ_author_name
'Yang, Ren-Yin'
'Sun, Jing'
'Sun, Qiu'
'Yan, Chao-Guo'

_publ_section_title
;
 Selective Synthesis of 3-(9 H-Carbazol-2-yl)indolin-2-ones and
 Spiro[tetrahydrocarbazole-3,3'-oxindoles] via a HOTf Catalyzed
 Three-Component Reaction.
;
_journal_issue 11
_journal_name_full 'The Journal of organic chemistry'
_journal_page_first 5909
_journal_page_last 5919
_journal_paper_doi 10.1021/acs.joc.8b00196
_journal_volume 83
_journal_year 2018
_chemical_formula_moiety 'C42 H34 N2 O'
_chemical_formula_sum 'C42 H34 N2 O'
_chemical_formula_weight 582.71
_space_group_crystal_system monoclinic
_space_group_IT_number 14
_space_group_name_Hall '-P 2ybc'
_space_group_name_H-M_alt 'P 1 21/c 1'
_atom_sites_solution_hydrogens geom
_audit_creation_method SHELXL-2014/7
_cell_angle_alpha 90
_cell_angle_beta 91.761(4)
_cell_angle_gamma 90
_cell_formula_units_Z 4
_cell_length_a 11.9933(12)
_cell_length_b 26.441(3)
_cell_length_c 10.9468(11)
_cell_measurement_reflns_used 5920
_cell_measurement_temperature 296(2)
_cell_measurement_theta_max 21.91
_cell_measurement_theta_min 2.29
_cell_volume 3469.8(6)
_computing_structure_refinement 'SHELXL-2014/7 (Sheldrick, 2014)'
_diffrn_ambient_temperature 296(2)
_diffrn_measured_fraction_theta_full 0.998
_diffrn_measured_fraction_theta_max 0.998
_diffrn_measurement_device_type 'CCD area detector'
_diffrn_measurement_method 'phi and omega scans'
_diffrn_radiation_source 'fine-focus sealed tube'
_diffrn_radiation_type MoK\a
_diffrn_radiation_wavelength 0.71073
_diffrn_reflns_av_R_equivalents 0.0692
_diffrn_reflns_av_unetI/netI 0.0746
_diffrn_reflns_Laue_measured_fraction_full 0.998
_diffrn_reflns_Laue_measured_fraction_max 0.998
_diffrn_reflns_limit_h_max 14
_diffrn_reflns_limit_h_min -14
_diffrn_reflns_limit_k_max 32
_diffrn_reflns_limit_k_min -28
_diffrn_reflns_limit_l_max 13
_diffrn_reflns_limit_l_min -13
_diffrn_reflns_number 32880
_diffrn_reflns_point_group_measured_fraction_full 0.998
_diffrn_reflns_point_group_measured_fraction_max 0.998
_diffrn_reflns_theta_full 25.242
_diffrn_reflns_theta_max 25.999
_diffrn_reflns_theta_min 1.540
_exptl_absorpt_coefficient_mu 0.066
_exptl_absorpt_correction_T_max 0.987
_exptl_absorpt_correction_T_min 0.983
_exptl_absorpt_correction_type multi-scan
_exptl_absorpt_process_details sadabs
_exptl_crystal_colour colorless
_exptl_crystal_density_diffrn 1.115
_exptl_crystal_description block
_exptl_crystal_F_000 1232
_exptl_crystal_size_max 0.260
_exptl_crystal_size_mid 0.240
_exptl_crystal_size_min 0.200
_refine_diff_density_max 0.687
_refine_diff_density_min -0.294
_refine_diff_density_rms 0.068
_refine_ls_extinction_coef 0.017(3)
_refine_ls_extinction_expression Fc^*^=kFc[1+0.001xFc^2^\l^3^/sin(2\q)]^-1/4^
_refine_ls_extinction_method 'SHELXL-2014/7 (Sheldrick 2014'
_refine_ls_goodness_of_fit_ref 1.047
_refine_ls_hydrogen_treatment constr
_refine_ls_matrix_type full
_refine_ls_number_parameters 410
_refine_ls_number_reflns 6808
_refine_ls_number_restraints 48
_refine_ls_restrained_S_all 1.073
_refine_ls_R_factor_all 0.1546
_refine_ls_R_factor_gt 0.0756
_refine_ls_shift/su_max 0.000
_refine_ls_shift/su_mean 0.000
_refine_ls_structure_factor_coef Fsqd
_refine_ls_weighting_details 'w=1/[\s^2^(Fo^2^)+(0.1339P)^2^] where P=(Fo^2^+2Fc^2^)/3'
_refine_ls_weighting_scheme calc
_refine_ls_wR_factor_gt 0.2047
_refine_ls_wR_factor_ref 0.2342
_reflns_Friedel_coverage 0.000
_reflns_number_gt 3580
_reflns_number_total 6808
_reflns_threshold_expression 'I > 2\s(I)'
_cod_data_source_file jo8b00196_si_002.cif
_cod_data_source_block 4e
_cod_original_sg_symbol_H-M 'P 21/c'
_cod_database_code 4035781
_shelx_shelxl_version_number 2014/7
_shelx_space_group_comment
;
The symmetry employed for this shelxl refinement is uniquely defined
by the following loop, which should always be used as a source of
symmetry information in preference to the above space-group names.
They are only intended as comments.
;
_shelx_estimated_absorpt_t_min 0.983
_shelx_estimated_absorpt_t_max 0.987

loop_
_space_group_symop_operation_xyz
'x, y, z'
'-x, y+1/2, -z+1/2'
'-x, -y, -z'
'x, -y-1/2, z-1/2'

loop_
_atom_site_label
_atom_site_type_symbol
_atom_site_fract_x
_atom_site_fract_y
_atom_site_fract_z
_atom_site_U_iso_or_equiv
_atom_site_adp_type
_atom_site_occupancy
_atom_site_site_symmetry_order
_atom_site_calc_flag
_atom_site_refinement_flags_posn
_atom_site_refinement_flags_adp
C1 C 0.1499(3) -0.04767(12) 0.0283(3) 0.0777(6) Uani 1 1 d . U
H1 H 0.0786 -0.0582 0.0038 0.093 Uiso 1 1 calc R U
C2 C 0.2366(3) -0.05720(12) -0.0449(3) 0.0822(6) Uani 1 1 d . U
H2 H 0.2242 -0.0736 -0.1192 0.099 Uiso 1 1 calc R U
C3 C 0.3405(3) -0.04304(13) -0.0105(3) 0.0837(6) Uani 1 1 d . U
H3 H 0.3997 -0.0506 -0.0604 0.100 Uiso 1 1 calc R U
C4 C 0.3609(3) -0.01716(12) 0.0989(3) 0.0832(6) Uani 1 1 d . U
H4 H 0.4327 -0.0067 0.1211 0.100 Uiso 1 1 calc R U
C5 C 0.2729(3) -0.00726(13) 0.1740(3) 0.0785(6) Uani 1 1 d . U
H5 H 0.2854 0.0096 0.2477 0.094 Uiso 1 1 calc R U
C6 C 0.1651(3) -0.02260(12) 0.1387(3) 0.0746(6) Uani 1 1 d . U
C7 C 0.0656(3) -0.01508(11) 0.2174(3) 0.0627(8) Uani 1 1 d . .
H7A H 0.0031 -0.0042 0.1656 0.075 Uiso 1 1 calc R U
H7B H 0.0460 -0.0474 0.2525 0.075 Uiso 1 1 calc R U
C8 C 0.0408(2) 0.06969(10) 0.3084(3) 0.0516(7) Uani 1 1 d . .
C9 C 0.0634(2) 0.09461(9) 0.4318(3) 0.0493(7) Uani 1 1 d . .
H9 H -0.0085 0.0986 0.4708 0.059 Uiso 1 1 calc R U
C10 C 0.1278(2) 0.05463(10) 0.5018(3) 0.0500(7) Uani 1 1 d . .
C11 C 0.1748(3) 0.05416(11) 0.6175(3) 0.0658(9) Uani 1 1 d . .
H11 H 0.1733 0.0829 0.6664 0.079 Uiso 1 1 calc R U
C12 C 0.2244(3) 0.01000(14) 0.6604(3) 0.0781(10) Uani 1 1 d . .
H12 H 0.2568 0.0092 0.7387 0.094 Uiso 1 1 calc R U
C13 C 0.2264(3) -0.03270(13) 0.5886(4) 0.0747(10) Uani 1 1 d . .
H13 H 0.2587 -0.0621 0.6199 0.090 Uiso 1 1 calc R U
C14 C 0.1813(3) -0.03271(11) 0.4705(3) 0.0622(9) Uani 1 1 d . .
H14 H 0.1840 -0.0614 0.4215 0.075 Uiso 1 1 calc R U
C15 C 0.1322(2) 0.01128(10) 0.4288(3) 0.0484(7) Uani 1 1 d . .
C16 C 0.1163(2) 0.14685(9) 0.4247(3) 0.0470(7) Uani 1 1 d . .
C17 C 0.0691(2) 0.18800(10) 0.4846(2) 0.0461(7) Uani 1 1 d . .
C18 C -0.0312(2) 0.18047(9) 0.5594(3) 0.0483(7) Uani 1 1 d . .
C19 C -0.1374(2) 0.17983(10) 0.5080(3) 0.0538(8) Uani 1 1 d . .
H19 H -0.1475 0.1857 0.4246 0.065 Uiso 1 1 calc R U
C20 C -0.2294(2) 0.17064(11) 0.5780(3) 0.0635(9) Uani 1 1 d . .
H20 H -0.3002 0.1703 0.5408 0.076 Uiso 1 1 calc R U
C21 C -0.2180(3) 0.16196(11) 0.7028(3) 0.0633(9) Uani 1 1 d . .
C22 C -0.3198(3) 0.15126(14) 0.7772(4) 0.0982(14) Uani 1 1 d . .
H22A H -0.3149 0.1177 0.8102 0.147 Uiso 1 1 calc R U
H22B H -0.3858 0.1541 0.7258 0.147 Uiso 1 1 calc R U
H22C H -0.3233 0.1752 0.8428 0.147 Uiso 1 1 calc R U
C23 C -0.1135(3) 0.16268(12) 0.7532(3) 0.0692(9) Uani 1 1 d . .
H23 H -0.1038 0.1571 0.8368 0.083 Uiso 1 1 calc R U
C24 C -0.0203(3) 0.17151(11) 0.6841(3) 0.0624(8) Uani 1 1 d . .
H24 H 0.0502 0.1714 0.7218 0.075 Uiso 1 1 calc R U
C25 C 0.2147(2) 0.15181(10) 0.3625(3) 0.0505(7) Uani 1 1 d . .
H25 H 0.2447 0.1232 0.3264 0.061 Uiso 1 1 calc R U
C26 C 0.2704(2) 0.19756(9) 0.3516(2) 0.0455(7) Uani 1 1 d . .
C27 C 0.3827(2) 0.19876(9) 0.2980(3) 0.0467(7) Uani 1 1 d . .
C28 C 0.4046(2) 0.17666(10) 0.1869(3) 0.0592(8) Uani 1 1 d . .
H28 H 0.3464 0.1625 0.1404 0.071 Uiso 1 1 calc R U
C29 C 0.5110(3) 0.17534(12) 0.1438(3) 0.0675(9) Uani 1 1 d . .
H29 H 0.5230 0.1602 0.0687 0.081 Uiso 1 1 calc R U
C30 C 0.6006(2) 0.19590(11) 0.2088(3) 0.0603(8) Uani 1 1 d . .
C31 C 0.7174(3) 0.19395(14) 0.1619(4) 0.0874(11) Uani 1 1 d . .
H31A H 0.7610 0.2207 0.1985 0.131 Uiso 1 1 calc R U
H31B H 0.7148 0.1980 0.0747 0.131 Uiso 1 1 calc R U
H31C H 0.7506 0.1619 0.1827 0.131 Uiso 1 1 calc R U
C32 C 0.5793(2) 0.21801(11) 0.3197(3) 0.0600(8) Uani 1 1 d . .
H32 H 0.6377 0.2324 0.3653 0.072 Uiso 1 1 calc R U
C33 C 0.4731(2) 0.21919(10) 0.3644(3) 0.0549(8) Uani 1 1 d . .
H33 H 0.4615 0.2339 0.4402 0.066 Uiso 1 1 calc R U
C34 C 0.0026(3) 0.29516(12) 0.5937(3) 0.0738(10) Uani 1 1 d . .
H34A H 0.0219 0.2842 0.6752 0.111 Uiso 1 1 calc R U
H34B H -0.0649 0.2787 0.5660 0.111 Uiso 1 1 calc R U
H34C H -0.0084 0.3311 0.5934 0.111 Uiso 1 1 calc R U
C35 C 0.1226(2) 0.23488(9) 0.4702(2) 0.0436(7) Uani 1 1 d . .
C36 C 0.2196(2) 0.24022(9) 0.4021(2) 0.0454(7) Uani 1 1 d . .
C37 C 0.2459(2) 0.29421(9) 0.4005(2) 0.0456(7) Uani 1 1 d . .
C38 C 0.3262(2) 0.32396(10) 0.3439(3) 0.0560(8) Uani 1 1 d . .
H38 H 0.3786 0.3092 0.2943 0.067 Uiso 1 1 calc R U
C39 C 0.3260(3) 0.37553(11) 0.3629(3) 0.0658(9) Uani 1 1 d . .
H39 H 0.3797 0.3955 0.3270 0.079 Uiso 1 1 calc R U
C40 C 0.2467(3) 0.39788(11) 0.4352(3) 0.0667(9) Uani 1 1 d . .
H40 H 0.2490 0.4327 0.4472 0.080 Uiso 1 1 calc R U
C41 C 0.1648(3) 0.37021(10) 0.4895(3) 0.0579(8) Uani 1 1 d . .
H41 H 0.1117 0.3856 0.5372 0.069 Uiso 1 1 calc R U
C42 C 0.1646(2) 0.31806(9) 0.4701(3) 0.0487(7) Uani 1 1 d . .
N1 N 0.08107(19) 0.02110(8) 0.3153(2) 0.0533(6) Uani 1 1 d . .
N2 N 0.09176(17) 0.28235(8) 0.5132(2) 0.0492(6) Uani 1 1 d . .
O1 O -0.00670(17) 0.08831(7) 0.2186(2) 0.0703(6) Uani 1 1 d . .

loop_
_atom_site_aniso_label
_atom_site_aniso_U_11
_atom_site_aniso_U_22
_atom_site_aniso_U_33
_atom_site_aniso_U_23
_atom_site_aniso_U_13
_atom_site_aniso_U_12
C1 0.1046(13) 0.0609(12) 0.0684(13) -0.0011(9) 0.0152(10) -0.0024(10)
C2 0.1087(14) 0.0664(12) 0.0726(13) 0.0007(9) 0.0191(11) -0.0012(11)
C3 0.1065(13) 0.0700(12) 0.0758(13) 0.0039(9) 0.0223(11) -0.0001(11)
C4 0.1026(13) 0.0710(12) 0.0769(13) 0.0039(9) 0.0193(11) -0.0033(11)
C5 0.0992(13) 0.0654(12) 0.0717(13) 0.0010(9) 0.0161(10) -0.0049(10)
C6 0.0993(13) 0.0583(11) 0.0669(12) -0.0001(9) 0.0144(11) -0.0040(10)
C7 0.070(2) 0.0509(17) 0.067(2) -0.0164(15) 0.0010(16) -0.0133(15)
C8 0.0548(18) 0.0442(16) 0.056(2) 0.0019(14) 0.0033(15) -0.0161(14)
C9 0.0553(16) 0.0387(15) 0.0545(19) -0.0035(13) 0.0126(14) -0.0087(13)
C10 0.0541(17) 0.0435(16) 0.0529(19) 0.0008(13) 0.0091(14) -0.0120(13)
C11 0.088(2) 0.057(2) 0.052(2) 0.0013(15) 0.0038(18) -0.0146(17)
C12 0.091(3) 0.081(3) 0.061(2) 0.014(2) -0.0077(19) -0.012(2)
C13 0.081(2) 0.061(2) 0.082(3) 0.0197(19) 0.003(2) -0.0019(18)
C14 0.071(2) 0.0434(17) 0.073(2) 0.0012(15) 0.0101(18) -0.0042(15)
C15 0.0525(17) 0.0418(16) 0.0511(19) 0.0026(13) 0.0067(14) -0.0077(13)
C16 0.0481(17) 0.0388(15) 0.0542(18) -0.0010(13) 0.0042(14) -0.0061(12)
C17 0.0457(16) 0.0453(16) 0.0476(17) -0.0053(12) 0.0045(13) -0.0062(13)
C18 0.0527(18) 0.0400(15) 0.053(2) -0.0053(13) 0.0079(15) -0.0029(13)
C19 0.0477(18) 0.0558(18) 0.0582(19) 0.0052(14) 0.0035(15) -0.0049(14)
C20 0.0491(19) 0.0573(19) 0.084(3) 0.0032(17) 0.0053(17) 0.0008(15)
C21 0.071(2) 0.0431(17) 0.077(3) 0.0069(15) 0.0260(19) 0.0040(15)
C22 0.101(3) 0.072(2) 0.125(4) 0.019(2) 0.061(3) 0.007(2)
C23 0.084(3) 0.072(2) 0.052(2) 0.0005(16) 0.0187(19) -0.0004(18)
C24 0.063(2) 0.069(2) 0.055(2) -0.0026(16) 0.0003(17) -0.0035(16)
C25 0.0518(17) 0.0374(15) 0.063(2) -0.0095(13) 0.0114(15) -0.0034(13)
C26 0.0445(16) 0.0407(15) 0.0515(18) -0.0038(12) 0.0047(13) -0.0054(13)
C27 0.0456(16) 0.0364(14) 0.0583(19) 0.0009(13) 0.0080(14) -0.0018(12)
C28 0.0502(18) 0.0669(19) 0.061(2) -0.0102(16) 0.0043(15) -0.0039(15)
C29 0.061(2) 0.080(2) 0.063(2) -0.0123(17) 0.0139(17) -0.0001(17)
C30 0.0509(19) 0.0562(18) 0.075(2) 0.0057(16) 0.0142(17) -0.0033(15)
C31 0.055(2) 0.095(3) 0.113(3) -0.003(2) 0.023(2) -0.0030(18)
C32 0.0447(17) 0.0562(18) 0.079(2) -0.0040(17) 0.0041(16) -0.0090(14)
C33 0.0569(18) 0.0463(16) 0.062(2) -0.0059(14) 0.0042(15) -0.0056(14)
C34 0.070(2) 0.058(2) 0.094(3) -0.0184(18) 0.0283(19) -0.0003(16)
C35 0.0431(15) 0.0377(15) 0.0502(18) -0.0044(12) 0.0020(13) -0.0021(12)
C36 0.0450(15) 0.0379(15) 0.0533(18) -0.0041(12) 0.0009(13) -0.0015(12)
C37 0.0469(16) 0.0393(15) 0.0504(18) 0.0024(12) -0.0044(13) -0.0040(13)
C38 0.0548(18) 0.0493(18) 0.064(2) 0.0084(14) 0.0033(15) -0.0027(14)
C39 0.077(2) 0.0426(17) 0.077(2) 0.0098(16) 0.0047(18) -0.0138(16)
C40 0.092(2) 0.0337(16) 0.074(2) 0.0035(15) -0.0055(19) -0.0031(17)
C41 0.071(2) 0.0389(16) 0.064(2) -0.0039(14) -0.0035(16) 0.0035(15)
C42 0.0502(17) 0.0400(16) 0.0557(19) -0.0032(13) -0.0029(14) -0.0009(13)
N1 0.0650(15) 0.0414(13) 0.0532(16) -0.0060(11) 0.0008(12) -0.0078(11)
N2 0.0472(13) 0.0403(13) 0.0605(16) -0.0090(11) 0.0091(11) -0.0015(11)
O1 0.0845(15) 0.0557(13) 0.0696(15) 0.0079(11) -0.0124(12) -0.0147(11)

loop_
_atom_type_symbol
_atom_type_description
_atom_type_scat_dispersion_real
_atom_type_scat_dispersion_imag
_atom_type_scat_source
C C 0.0033 0.0016 'International Tables Vol C Tables 4.2.6.8 and 6.1.1.4'
H H 0.0000 0.0000 'International Tables Vol C Tables 4.2.6.8 and 6.1.1.4'
N N 0.0061 0.0033 'International Tables Vol C Tables 4.2.6.8 and 6.1.1.4'
O O 0.0106 0.0060 'International Tables Vol C Tables 4.2.6.8 and 6.1.1.4'

loop_
_geom_angle_atom_site_label_1
_geom_angle_atom_site_label_2
_geom_angle_atom_site_label_3
_geom_angle
C2 C1 C6 121.4(4)
C2 C1 H1 119.3
C6 C1 H1 119.3
C3 C2 C1 120.3(4)
C3 C2 H2 119.8
C1 C2 H2 119.8
C2 C3 C4 120.9(4)
C2 C3 H3 119.6
C4 C3 H3 119.6
C5 C4 C3 119.1(4)
C5 C4 H4 120.4
C3 C4 H4 120.4
C4 C5 C6 119.8(4)
C4 C5 H5 120.1
C6 C5 H5 120.1
C1 C6 C5 118.4(3)
C1 C6 C7 118.4(3)
C5 C6 C7 123.1(3)
N1 C7 C6 115.2(2)
N1 C7 H7A 108.5
C6 C7 H7A 108.5
N1 C7 H7B 108.5
C6 C7 H7B 108.5
H7A C7 H7B 107.5
O1 C8 N1 125.0(3)
O1 C8 C9 127.3(3)
N1 C8 C9 107.7(2)
C10 C9 C8 102.9(2)
C10 C9 C16 117.1(2)
C8 C9 C16 114.3(2)
C10 C9 H9 107.4
C8 C9 H9 107.4
C16 C9 H9 107.4
C11 C10 C15 119.9(3)
C11 C10 C9 131.8(3)
C15 C10 C9 108.2(2)
C10 C11 C12 118.7(3)
C10 C11 H11 120.6
C12 C11 H11 120.6
C13 C12 C11 120.8(3)
C13 C12 H12 119.6
C11 C12 H12 119.6
C12 C13 C14 121.3(3)
C12 C13 H13 119.4
C14 C13 H13 119.4
C15 C14 C13 117.5(3)
C15 C14 H14 121.3
C13 C14 H14 121.3
C14 C15 N1 128.8(3)
C14 C15 C10 121.7(3)
N1 C15 C10 109.5(2)
C25 C16 C17 121.3(2)
C25 C16 C9 118.2(2)
C17 C16 C9 120.4(2)
C16 C17 C35 116.1(2)
C16 C17 C18 119.9(2)
C35 C17 C18 124.0(2)
C19 C18 C24 117.3(3)
C19 C18 C17 121.9(3)
C24 C18 C17 120.7(3)
C18 C19 C20 121.2(3)
C18 C19 H19 119.4
C20 C19 H19 119.4
C19 C20 C21 121.2(3)
C19 C20 H20 119.4
C21 C20 H20 119.4
C23 C21 C20 117.5(3)
C23 C21 C22 122.3(3)
C20 C21 C22 120.2(3)
C21 C22 H22A 109.5
C21 C22 H22B 109.5
H22A C22 H22B 109.5
C21 C22 H22C 109.5
H22A C22 H22C 109.5
H22B C22 H22C 109.5
C21 C23 C24 122.0(3)
C21 C23 H23 119.0
C24 C23 H23 119.0
C18 C24 C23 120.8(3)
C18 C24 H24 119.6
C23 C24 H24 119.6
C16 C25 C26 122.9(2)
C16 C25 H25 118.5
C26 C25 H25 118.5
C25 C26 C36 116.8(2)
C25 C26 C27 119.8(2)
C36 C26 C27 123.2(2)
C28 C27 C33 117.1(3)
C28 C27 C26 122.6(2)
C33 C27 C26 120.1(3)
C29 C28 C27 121.1(3)
C29 C28 H28 119.5
C27 C28 H28 119.5
C28 C29 C30 122.0(3)
C28 C29 H29 119.0
C30 C29 H29 119.0
C32 C30 C29 117.2(3)
C32 C30 C31 120.9(3)
C29 C30 C31 121.8(3)
C30 C31 H31A 109.5
C30 C31 H31B 109.5
H31A C31 H31B 109.5
C30 C31 H31C 109.5
H31A C31 H31C 109.5
H31B C31 H31C 109.5
C30 C32 C33 121.4(3)
C30 C32 H32 119.3
C33 C32 H32 119.3
C32 C33 C27 121.2(3)
C32 C33 H33 119.4
C27 C33 H33 119.4
N2 C34 H34A 109.5
N2 C34 H34B 109.5
H34A C34 H34B 109.5
N2 C34 H34C 109.5
H34A C34 H34C 109.5
H34B C34 H34C 109.5
N2 C35 C17 128.9(2)
N2 C35 C36 108.7(2)
C17 C35 C36 122.4(2)
C26 C36 C35 120.2(2)
C26 C36 C37 133.1(2)
C35 C36 C37 106.6(2)
C38 C37 C42 119.0(2)
C38 C37 C36 134.8(3)
C42 C37 C36 106.2(2)
C39 C38 C37 119.0(3)
C39 C38 H38 120.5
C37 C38 H38 120.5
C38 C39 C40 120.7(3)
C38 C39 H39 119.6
C40 C39 H39 119.6
C41 C40 C39 122.1(3)
C41 C40 H40 118.9
C39 C40 H40 118.9
C40 C41 C42 117.3(3)
C40 C41 H41 121.4
C42 C41 H41 121.4
N2 C42 C41 128.5(3)
N2 C42 C37 109.6(2)
C41 C42 C37 121.9(3)
C8 N1 C15 111.6(2)
C8 N1 C7 122.8(3)
C15 N1 C7 125.5(2)
C42 N2 C35 108.9(2)
C42 N2 C34 122.4(2)
C35 N2 C34 128.7(2)

loop_
_geom_bond_atom_site_label_1
_geom_bond_atom_site_label_2
_geom_bond_distance
C1 C2 1.356(4)
C1 C6 1.386(5)
C1 H1 0.9300
C2 C3 1.344(5)
C2 H2 0.9300
C3 C4 1.395(5)
C3 H3 0.9300
C4 C5 1.381(4)
C4 H4 0.9300
C5 C6 1.398(5)
C5 H5 0.9300
C6 C7 1.507(4)
C7 N1 1.444(3)
C7 H7A 0.9700
C7 H7B 0.9700
C8 O1 1.225(3)
C8 N1 1.374(3)
C8 C9 1.520(4)
C9 C10 1.505(4)
C9 C16 1.523(3)
C9 H9 0.9800
C10 C11 1.371(4)
C10 C15 1.399(4)
C11 C12 1.386(4)
C11 H11 0.9300
C12 C13 1.376(5)
C12 H12 0.9300
C13 C14 1.386(4)
C13 H13 0.9300
C14 C15 1.375(4)
C14 H14 0.9300
C15 N1 1.393(3)
C16 C25 1.387(3)
C16 C17 1.399(4)
C17 C35 1.407(3)
C17 C18 1.489(4)
C18 C19 1.377(4)
C18 C24 1.387(4)
C19 C20 1.385(4)
C19 H19 0.9300
C20 C21 1.387(4)
C20 H20 0.9300
C21 C23 1.354(5)
C21 C22 1.516(4)
C22 H22A 0.9600
C22 H22B 0.9600
C22 H22C 0.9600
C23 C24 1.388(4)
C23 H23 0.9300
C24 H24 0.9300
C25 C26 1.389(3)
C25 H25 0.9300
C26 C36 1.404(3)
C26 C27 1.485(3)
C27 C28 1.383(4)
C27 C33 1.395(4)
C28 C29 1.374(4)
C28 H28 0.9300
C29 C30 1.382(4)
C29 H29 0.9300
C30 C32 1.378(4)
C30 C31 1.507(4)
C31 H31A 0.9600
C31 H31B 0.9600
C31 H31C 0.9600
C32 C33 1.379(4)
C32 H32 0.9300
C33 H33 0.9300
C34 N2 1.447(3)
C34 H34A 0.9600
C34 H34B 0.9600
C34 H34C 0.9600
C35 N2 1.395(3)
C35 C36 1.408(3)
C36 C37 1.462(3)
C37 C38 1.402(4)
C37 C42 1.405(4)
C38 C39 1.379(4)
C38 H38 0.9300
C39 C40 1.388(4)
C39 H39 0.9300
C40 C41 1.375(4)
C40 H40 0.9300
C41 C42 1.395(4)
C41 H41 0.9300
C42 N2 1.379(3)
